data_1553017
loop_
_publ_author_name
'Ma, Dengke'
'Dai, Jianxin'
'Qiu, Youai'
'Fu, Chunling'
'Ma, Shengming'

_publ_section_title
;
 Gram scale synthesis of 7-methoxy-O-methylmukonal, clausine-O,
 clausine-K, clausine-H, 7-methoxymukonal, and methyl
 2-hydroxy-7-methoxy-9H-carbazole-3-carboxylate
;
_journal_issue 7
_journal_name_full 'Organic Chemistry Frontiers'
_journal_page_first 782
_journal_paper_doi 10.1039/C4QO00163J
_journal_volume 1
_journal_year 2014
_chemical_formula_moiety 'C19 H21 N O4'
_chemical_formula_sum 'C19 H21 N O4'
_chemical_formula_weight 327.37
_space_group_IT_number 19
_space_group_name_Hall 'P 2ac 2ab'
_space_group_name_H-M_alt 'P 21 21 21'
_symmetry_cell_setting orthorhombic
_symmetry_space_group_name_Hall 'P 2ac 2ab'
_symmetry_space_group_name_H-M 'P 21 21 21'
_atom_sites_solution_hydrogens geom
_atom_sites_solution_primary direct
_atom_sites_solution_secondary difmap
_audit_creation_method SHELXL-97
_cell_angle_alpha 90.00
_cell_angle_beta 90.00
_cell_angle_gamma 90.00
_cell_formula_units_Z 4
_cell_length_a 8.8435(4)
_cell_length_b 13.8908(7)
_cell_length_c 14.1790(6)
_cell_measurement_reflns_used 4435
_cell_measurement_temperature 293(2)
_cell_measurement_theta_max 67.3393
_cell_measurement_theta_min 3.1788
_cell_volume 1741.80(14)
_computing_cell_refinement 'CrysAlis PRO (Agilent Technologies, 2011)'
_computing_data_collection 'CrysAlis PRO'
_computing_data_reduction 'CrysAlis PRO'
_computing_molecular_graphics 'OLEX2 (Dolomanov et al., 2009)'
_computing_publication_material OLEX2
_computing_structure_refinement 'SHELXL-97 (Sheldrick, 2008)'
_computing_structure_solution 'SHELXS-97 (Sheldrick, 2008)'
_diffrn_ambient_temperature 293(2)
_diffrn_detector_area_resol_mean 10.3592
_diffrn_measured_fraction_theta_full 0.996
_diffrn_measured_fraction_theta_max 0.997
_diffrn_measurement_device_type 'Xcalibur, Atlas, Gemini ultra'
_diffrn_measurement_method '\w scans'
_diffrn_radiation_monochromator graphite
_diffrn_radiation_source 'fine-focus sealed tube'
_diffrn_radiation_type CuK\a
_diffrn_radiation_wavelength 1.54184
_diffrn_reflns_av_R_equivalents 0.0422
_diffrn_reflns_av_sigmaI/netI 0.0221
_diffrn_reflns_limit_h_max 10
_diffrn_reflns_limit_h_min -5
_diffrn_reflns_limit_k_max 15
_diffrn_reflns_limit_k_min -16
_diffrn_reflns_limit_l_max 15
_diffrn_reflns_limit_l_min -16
_diffrn_reflns_number 11501
_diffrn_reflns_theta_full 67.45
_diffrn_reflns_theta_max 67.45
_diffrn_reflns_theta_min 4.46
_exptl_absorpt_coefficient_mu 0.714
_exptl_absorpt_correction_T_max 0.7881
_exptl_absorpt_correction_T_min 0.7535
_exptl_absorpt_correction_type multi-scan
_exptl_absorpt_process_details
;
CrysAlis PRO (Agilent Technologies, 2011) 
;
_exptl_crystal_colour colorless
_exptl_crystal_density_diffrn 1.248
_exptl_crystal_density_method 'not measured'
_exptl_crystal_description block
_exptl_crystal_F_000 696
_exptl_crystal_size_max 0.42
_exptl_crystal_size_mid 0.38
_exptl_crystal_size_min 0.35
_refine_diff_density_max 0.175
_refine_diff_density_min -0.135
_refine_diff_density_rms 0.033
_refine_ls_abs_structure_details 'Flack H D (1983), Acta Cryst. A39, 876-881'
_refine_ls_abs_structure_Flack -0.4(4)
_refine_ls_extinction_coef 0.0041(5)
_refine_ls_extinction_expression Fc^*^=kFc[1+0.001xFc^2^\l^3^/sin(2\q)]^-1/4^
_refine_ls_extinction_method SHELXL
_refine_ls_goodness_of_fit_ref 1.094
_refine_ls_hydrogen_treatment mixed
_refine_ls_matrix_type full
_refine_ls_number_parameters 222
_refine_ls_number_reflns 1796
_refine_ls_number_restraints 0
_refine_ls_restrained_S_all 1.094
_refine_ls_R_factor_all 0.0514
_refine_ls_R_factor_gt 0.0425
_refine_ls_shift/su_max 0.001
_refine_ls_shift/su_mean 0.000
_refine_ls_structure_factor_coef Fsqd
_refine_ls_weighting_details 'calc w=1/[\s^2^(Fo^2^)+(0.0611P)^2^+0.2592P] where P=(Fo^2^+2Fc^2^)/3'
_refine_ls_weighting_scheme calc
_refine_ls_wR_factor_gt 0.1074
_refine_ls_wR_factor_ref 0.1170
_reflns_number_gt 1548
_reflns_number_total 1796
_reflns_threshold_expression >2sigma(I)
_cod_data_source_file c4qo00163j2.cif
_cod_data_source_block 130718_mdk_2_098
_cod_database_code 1553017

loop_
_symmetry_equiv_pos_as_xyz
'x, y, z'
'-x+1/2, -y, z+1/2'
'x+1/2, -y+1/2, -z'
'-x, y+1/2, -z+1/2'

loop_
_atom_site_label
_atom_site_type_symbol
_atom_site_fract_x
_atom_site_fract_y
_atom_site_fract_z
_atom_site_U_iso_or_equiv
_atom_site_adp_type
_atom_site_occupancy
_atom_site_symmetry_multiplicity
_atom_site_calc_flag
_atom_site_refinement_flags
O1 O 0.0601(3) 0.42586(19) -0.09883(16) 0.0808(8) Uani 1 1 d .
O2 O 0.2277(3) 0.20125(16) 0.52600(14) 0.0649(6) Uani 1 1 d .
O3 O 0.3768(5) 0.0401(2) 0.48938(19) 0.1196(13) Uani 1 1 d .
O4 O 0.4378(4) 0.01349(19) 0.34427(17) 0.0948(9) Uani 1 1 d .
N1 N 0.0553(3) 0.37177(17) 0.24349(16) 0.0549(6) Uani 1 1 d .
C1 C 0.0868(3) 0.3553(2) 0.14932(19) 0.0517(6) Uani 1 1 d .
C2 C 0.0438(3) 0.4108(2) 0.0715(2) 0.0570(7) Uani 1 1 d .
H2 H -0.0150 0.4659 0.0781 0.068 Uiso 1 1 calc R
C3 C 0.0932(4) 0.3794(2) -0.0159(2) 0.0621(8) Uani 1 1 d .
C4 C 0.1822(4) 0.2975(3) -0.0262(2) 0.0699(9) Uani 1 1 d .
H4 H 0.2147 0.2791 -0.0859 0.084 Uiso 1 1 calc R
C5 C 0.2227(4) 0.2436(2) 0.0514(2) 0.0624(8) Uani 1 1 d .
H5 H 0.2808 0.1882 0.0441 0.075 Uiso 1 1 calc R
C6 C 0.1760(3) 0.2725(2) 0.14040(19) 0.0505(6) Uani 1 1 d .
C7 C 0.2020(3) 0.23776(19) 0.23520(19) 0.0489(6) Uani 1 1 d .
C8 C 0.1265(3) 0.3017(2) 0.2963(2) 0.0498(7) Uani 1 1 d .
C9 C 0.1307(3) 0.2911(2) 0.3938(2) 0.0567(7) Uani 1 1 d .
H9 H 0.0808 0.3343 0.4331 0.068 Uiso 1 1 calc R
C10 C 0.2110(3) 0.2147(2) 0.4306(2) 0.0527(7) Uani 1 1 d .
C11 C 0.2843(3) 0.14696(19) 0.37136(19) 0.0483(6) Uani 1 1 d .
C12 C 0.2794(3) 0.1606(2) 0.2738(2) 0.0503(6) Uani 1 1 d .
H12 H 0.3286 0.1173 0.2343 0.060 Uiso 1 1 calc R
C13 C -0.0087(6) 0.5175(3) -0.0932(3) 0.0942(14) Uani 1 1 d .
H13A H 0.0519 0.5590 -0.0544 0.141 Uiso 1 1 calc R
H13B H -0.1076 0.5112 -0.0660 0.141 Uiso 1 1 calc R
H13C H -0.0171 0.5445 -0.1553 0.141 Uiso 1 1 calc R
C14 C -0.0244(4) 0.4551(2) 0.2821(2) 0.0640(8) Uani 1 1 d .
H14A H -0.0731 0.4366 0.3406 0.077 Uiso 1 1 calc R
H14B H -0.1028 0.4745 0.2382 0.077 Uiso 1 1 calc R
C15 C 0.0762(5) 0.5380(3) 0.3002(4) 0.1082(16) Uani 1 1 d .
H15A H 0.1567 0.5185 0.3415 0.162 Uiso 1 1 calc R
H15B H 0.0194 0.5889 0.3292 0.162 Uiso 1 1 calc R
H15C H 0.1180 0.5603 0.2417 0.162 Uiso 1 1 calc R
C16 C 0.3660(3) 0.0635(2) 0.4095(2) 0.0548(7) Uani 1 1 d .
C17 C 0.5283(6) -0.0674(3) 0.3749(3) 0.0947(14) Uani 1 1 d .
H17A H 0.5928 -0.0477 0.4259 0.142 Uiso 1 1 calc R
H17B H 0.5891 -0.0899 0.3233 0.142 Uiso 1 1 calc R
H17C H 0.4631 -0.1183 0.3960 0.142 Uiso 1 1 calc R
C18 C 0.1626(4) 0.2714(3) 0.5872(2) 0.0727(10) Uani 1 1 d .
H18A H 0.0539 0.2733 0.5782 0.087 Uiso 1 1 calc R
H18B H 0.2031 0.3345 0.5726 0.087 Uiso 1 1 calc R
C19 C 0.1976(5) 0.2463(3) 0.6874(2) 0.0831(11) Uani 1 1 d .
H19A H 0.1505 0.2923 0.7286 0.125 Uiso 1 1 calc R
H19B H 0.3051 0.2475 0.6968 0.125 Uiso 1 1 calc R
H19C H 0.1597 0.1831 0.7011 0.125 Uiso 1 1 calc R

loop_
_atom_site_aniso_label
_atom_site_aniso_U_11
_atom_site_aniso_U_22
_atom_site_aniso_U_33
_atom_site_aniso_U_23
_atom_site_aniso_U_13
_atom_site_aniso_U_12
O1 0.0971(18) 0.0903(16) 0.0551(13) 0.0173(12) -0.0038(12) 0.0160(16)
O2 0.0773(13) 0.0721(13) 0.0452(11) -0.0011(9) -0.0015(10) 0.0195(12)
O3 0.188(3) 0.114(2) 0.0572(15) 0.0153(15) 0.0046(19) 0.084(2)
O4 0.129(2) 0.0924(17) 0.0626(14) 0.0025(12) -0.0006(15) 0.0636(18)
N1 0.0579(14) 0.0551(13) 0.0518(13) 0.0028(11) 0.0013(11) 0.0107(12)
C1 0.0496(14) 0.0553(15) 0.0501(15) 0.0051(13) -0.0038(13) -0.0014(13)
C2 0.0573(16) 0.0584(16) 0.0553(17) 0.0030(14) -0.0051(14) 0.0029(15)
C3 0.0631(17) 0.0710(19) 0.0521(16) 0.0092(15) -0.0055(15) -0.0013(16)
C4 0.081(2) 0.078(2) 0.0501(17) -0.0002(16) 0.0006(16) 0.0065(19)
C5 0.0701(18) 0.0643(18) 0.0528(16) -0.0008(15) -0.0011(15) 0.0093(17)
C6 0.0504(14) 0.0522(15) 0.0489(15) -0.0008(13) -0.0026(12) -0.0006(12)
C7 0.0469(14) 0.0496(14) 0.0502(15) -0.0010(12) -0.0034(12) 0.0010(12)
C8 0.0473(14) 0.0520(15) 0.0501(15) 0.0023(12) -0.0022(12) 0.0048(13)
C9 0.0588(17) 0.0628(17) 0.0486(16) -0.0002(13) 0.0014(13) 0.0100(15)
C10 0.0514(14) 0.0604(16) 0.0464(15) 0.0015(13) -0.0041(12) 0.0022(15)
C11 0.0467(13) 0.0491(14) 0.0492(14) -0.0017(12) -0.0036(12) 0.0006(13)
C12 0.0463(13) 0.0509(15) 0.0536(15) -0.0030(12) -0.0037(12) 0.0001(13)
C13 0.127(4) 0.085(3) 0.071(2) 0.023(2) -0.013(2) 0.021(3)
C14 0.0633(18) 0.0639(18) 0.0647(18) 0.0002(15) -0.0004(16) 0.0212(16)
C15 0.104(3) 0.066(2) 0.154(5) -0.026(3) -0.016(3) 0.010(3)
C16 0.0550(16) 0.0554(16) 0.0540(16) 0.0008(14) -0.0063(13) 0.0039(14)
C17 0.120(3) 0.083(2) 0.081(2) 0.004(2) -0.011(2) 0.052(3)
C18 0.080(2) 0.087(2) 0.0516(17) -0.0063(17) 0.0026(16) 0.025(2)
C19 0.096(3) 0.095(3) 0.0583(19) -0.0107(19) -0.0042(19) 0.016(2)

loop_
_atom_type_symbol
_atom_type_description
_atom_type_scat_dispersion_real
_atom_type_scat_dispersion_imag
_atom_type_scat_source
C C 0.0181 0.0091 'International Tables Vol C Tables 4.2.6.8 and 6.1.1.4'
H H 0.0000 0.0000 'International Tables Vol C Tables 4.2.6.8 and 6.1.1.4'
N N 0.0311 0.0180 'International Tables Vol C Tables 4.2.6.8 and 6.1.1.4'
O O 0.0492 0.0322 'International Tables Vol C Tables 4.2.6.8 and 6.1.1.4'

loop_
_geom_angle_atom_site_label_1
_geom_angle_atom_site_label_2
_geom_angle_atom_site_label_3
_geom_angle
C3 O1 C13 117.8(3)
C10 O2 C18 117.6(2)
C16 O4 C17 117.7(3)
C8 N1 C1 108.4(2)
C8 N1 C14 125.1(2)
C1 N1 C14 126.1(2)
N1 C1 C2 128.0(3)
N1 C1 C6 109.7(2)
C2 C1 C6 122.3(3)
C3 C2 C1 116.5(3)
C3 C2 H2 121.7
C1 C2 H2 121.7
O1 C3 C2 123.5(3)
O1 C3 C4 114.5(3)
C2 C3 C4 122.0(3)
C5 C4 C3 120.5(3)
C5 C4 H4 119.7
C3 C4 H4 119.7
C4 C5 C6 119.4(3)
C4 C5 H5 120.3
C6 C5 H5 120.3
C5 C6 C1 119.2(3)
C5 C6 C7 134.5(3)
C1 C6 C7 106.2(2)
C12 C7 C8 118.7(3)
C12 C7 C6 134.7(3)
C8 C7 C6 106.6(2)
N1 C8 C9 128.8(3)
N1 C8 C7 109.1(2)
C9 C8 C7 122.1(3)
C10 C9 C8 118.1(3)
C10 C9 H9 121.0
C8 C9 H9 121.0
O2 C10 C9 122.2(3)
O2 C10 C11 116.4(3)
C9 C10 C11 121.4(3)
C12 C11 C10 118.9(3)
C12 C11 C16 119.1(2)
C10 C11 C16 122.0(2)
C7 C12 C11 120.7(3)
C7 C12 H12 119.6
C11 C12 H12 119.6
O1 C13 H13A 109.5
O1 C13 H13B 109.5
H13A C13 H13B 109.5
O1 C13 H13C 109.5
H13A C13 H13C 109.5
H13B C13 H13C 109.5
N1 C14 C15 113.1(3)
N1 C14 H14A 109.0
C15 C14 H14A 109.0
N1 C14 H14B 109.0
C15 C14 H14B 109.0
H14A C14 H14B 107.8
C14 C15 H15A 109.5
C14 C15 H15B 109.5
H15A C15 H15B 109.5
C14 C15 H15C 109.5
H15A C15 H15C 109.5
H15B C15 H15C 109.5
O3 C16 O4 119.3(3)
O3 C16 C11 127.5(3)
O4 C16 C11 113.2(2)
O4 C17 H17A 109.5
O4 C17 H17B 109.5
H17A C17 H17B 109.5
O4 C17 H17C 109.5
H17A C17 H17C 109.5
H17B C17 H17C 109.5
O2 C18 C19 109.6(3)
O2 C18 H18A 109.7
C19 C18 H18A 109.7
O2 C18 H18B 109.7
C19 C18 H18B 109.7
H18A C18 H18B 108.2
C18 C19 H19A 109.5
C18 C19 H19B 109.5
H19A C19 H19B 109.5
C18 C19 H19C 109.5
H19A C19 H19C 109.5
H19B C19 H19C 109.5

loop_
_geom_bond_atom_site_label_1
_geom_bond_atom_site_label_2
_geom_bond_distance
O1 C3 1.373(4)
O1 C13 1.413(5)
O2 C10 1.373(3)
O2 C18 1.426(4)
O3 C16 1.182(4)
O4 C16 1.320(4)
O4 C17 1.447(4)
N1 C8 1.380(3)
N1 C1 1.383(4)
N1 C14 1.462(4)
C1 C2 1.399(4)
C1 C6 1.400(4)
C2 C3 1.383(4)
C2 H2 0.9300
C3 C4 1.391(5)
C4 C5 1.378(4)
C4 H4 0.9300
C5 C6 1.388(4)
C5 H5 0.9300
C6 C7 1.447(4)
C7 C12 1.384(4)
C7 C8 1.409(4)
C8 C9 1.391(4)
C9 C10 1.380(4)
C9 H9 0.9300
C10 C11 1.418(4)
C11 C12 1.397(4)
C11 C16 1.470(4)
C12 H12 0.9300
C13 H13A 0.9600
C13 H13B 0.9600
C13 H13C 0.9600
C14 C15 1.477(5)
C14 H14A 0.9700
C14 H14B 0.9700
C15 H15A 0.9600
C15 H15B 0.9600
C15 H15C 0.9600
C17 H17A 0.9600
C17 H17B 0.9600
C17 H17C 0.9600
C18 C19 1.494(5)
C18 H18A 0.9700
C18 H18B 0.9700
C19 H19A 0.9600
C19 H19B 0.9600
C19 H19C 0.9600
